data_2237870
loop_
_publ_author_name
'Devi, Seenivasan Karthiga'
'Srinivasan, Thothadri'
'Rao, Jonnalagadda Naga Siva'
'Raghunathan, Raghavachary'
'Velmurugan, Devadasan'

_publ_section_title
;
 6a-Nitro-6-phenyl-6,6a,6b,7,8,9,10,12a-octahydrospiro[chromeno[3,4-<i>a</i>]indolizine-12,3'-indolin]-2'-one
;
_journal_coeditor_code HB7084
_journal_issue 6
_journal_name_full 'Acta Crystallographica Section E'
_journal_page_first o993
_journal_paper_doi 10.1107/S1600536813014062
_journal_volume 69
_journal_year 2013
_chemical_formula_iupac 'C28 H25 N3 O4'
_chemical_formula_moiety 'C28 H25 N3 O4'
_chemical_formula_sum 'C28 H25 N3 O4'
_chemical_formula_weight 467.51
_chemical_name_systematic
6a-Nitro-6-phenyl-6,6a,6b,7,8,9,10,12a-octahydrospiro[chromeno[3,4-<i>a</i>]indolizine-12,3'-indolin]-2'-one
_space_group_IT_number 15
_symmetry_cell_setting monoclinic
_symmetry_space_group_name_Hall '-C 2yc'
_symmetry_space_group_name_H-M 'C 1 2/c 1'
_atom_sites_solution_hydrogens geom
_atom_sites_solution_primary direct
_atom_sites_solution_secondary difmap
_audit_creation_method SHELXL-97
_cell_angle_alpha 90.00
_cell_angle_beta 112.659(3)
_cell_angle_gamma 90.00
_cell_formula_units_Z 8
_cell_length_a 23.2940(13)
_cell_length_b 11.2517(7)
_cell_length_c 19.7702(10)
_cell_measurement_reflns_used 5804
_cell_measurement_temperature 293(2)
_cell_measurement_theta_max 28.29
_cell_measurement_theta_min 1.89
_cell_volume 4781.8(5)
_computing_cell_refinement 'SAINT (Bruker, 2008)'
_computing_data_collection 'APEX2 (Bruker, 2008)'
_computing_data_reduction 'SAINT (Bruker, 2008)'
_computing_molecular_graphics 'ORTEP-3 for Windows (Farrugia, 2012)'
_computing_publication_material 'SHELXL97 (Sheldrick, 2008) and PLATON (Spek, 2009)'
_computing_structure_refinement 'SHELXL97 (Sheldrick, 2008)'
_computing_structure_solution 'SHELXS97 (Sheldrick, 2008)'
_diffrn_ambient_temperature 293(2)
_diffrn_measured_fraction_theta_full 1.000
_diffrn_measured_fraction_theta_max 0.979
_diffrn_measurement_device_type 'Bruker SMART APEXII CCD'
_diffrn_measurement_method '\w and \f scans'
_diffrn_radiation_monochromator graphite
_diffrn_radiation_source 'fine-focus sealed tube'
_diffrn_radiation_type MoK\a
_diffrn_radiation_wavelength 0.71073
_diffrn_reflns_av_R_equivalents 0.0479
_diffrn_reflns_av_sigmaI/netI 0.0445
_diffrn_reflns_limit_h_max 27
_diffrn_reflns_limit_h_min -30
_diffrn_reflns_limit_k_max 14
_diffrn_reflns_limit_k_min -14
_diffrn_reflns_limit_l_max 25
_diffrn_reflns_limit_l_min -25
_diffrn_reflns_number 20735
_diffrn_reflns_theta_full 25.00
_diffrn_reflns_theta_max 28.29
_diffrn_reflns_theta_min 1.89
_exptl_absorpt_coefficient_mu 0.088
_exptl_absorpt_correction_T_max 0.9826
_exptl_absorpt_correction_T_min 0.9741
_exptl_absorpt_correction_type multi-scan
_exptl_absorpt_process_details '(<i>SADABS</i>; Bruker, 2008)'
_exptl_crystal_colour colourless
_exptl_crystal_density_diffrn 1.299
_exptl_crystal_density_method 'not measured'
_exptl_crystal_description block
_exptl_crystal_F_000 1968
_exptl_crystal_size_max 0.30
_exptl_crystal_size_mid 0.25
_exptl_crystal_size_min 0.20
_refine_diff_density_max 0.222
_refine_diff_density_min -0.221
_refine_ls_extinction_method none
_refine_ls_goodness_of_fit_ref 1.004
_refine_ls_hydrogen_treatment constr
_refine_ls_matrix_type full
_refine_ls_number_parameters 316
_refine_ls_number_reflns 5804
_refine_ls_number_restraints 0
_refine_ls_restrained_S_all 1.004
_refine_ls_R_factor_all 0.0751
_refine_ls_R_factor_gt 0.0456
_refine_ls_shift/su_max 0.000
_refine_ls_shift/su_mean 0.000
_refine_ls_structure_factor_coef Fsqd
_refine_ls_weighting_details 'calc w=1/[\s^2^(Fo^2^)+(0.0505P)^2^+2.4410P] where P=(Fo^2^+2Fc^2^)/3'
_refine_ls_weighting_scheme calc
_refine_ls_wR_factor_gt 0.1069
_refine_ls_wR_factor_ref 0.1273
_reflns_number_gt 3892
_reflns_number_total 5804
_reflns_threshold_expression I>2\s(I)
_cod_data_source_file hb7084.cif
_cod_data_source_block I
_cod_original_sg_symbol_H-M 'C 2/c'
_cod_database_code 2237870
_cod_database_fobs_code 2237870

loop_
_symmetry_equiv_pos_as_xyz
'x, y, z'
'-x, y, -z+1/2'
'x+1/2, y+1/2, z'
'-x+1/2, y+1/2, -z+1/2'
'-x, -y, -z'
'x, -y, z-1/2'
'-x+1/2, -y+1/2, -z'
'x+1/2, -y+1/2, z-1/2'

loop_
_atom_site_type_symbol
_atom_site_label
_atom_site_fract_x
_atom_site_fract_y
_atom_site_fract_z
_atom_site_U_iso_or_equiv
_atom_site_adp_type
_atom_site_calc_flag
_atom_site_refinement_flags
_atom_site_occupancy
_atom_site_symmetry_multiplicity
C C1 0.85609(7) -0.07457(14) 0.50076(8) 0.0424(4) Uani d . 1 1
C C2 0.86024(10) -0.05264(18) 0.43391(10) 0.0608(5) Uani d . 1 1
H H2 0.8376 -0.0985 0.3932 0.073 Uiso calc R 1 1
C C3 0.89794(11) 0.0370(2) 0.42802(12) 0.0740(6) Uani d . 1 1
H H3 0.8998 0.0536 0.3828 0.089 Uiso calc R 1 1
C C4 0.93302(11) 0.1027(2) 0.48873(12) 0.0725(6) Uani d . 1 1
H H4 0.9592 0.1624 0.4848 0.087 Uiso calc R 1 1
C C5 0.92917(8) 0.07964(16) 0.55536(10) 0.0530(4) Uani d . 1 1
H H5 0.9531 0.1237 0.5963 0.064 Uiso calc R 1 1
C C6 0.89013(7) -0.00828(13) 0.56210(8) 0.0384(3) Uani d . 1 1
C C7 0.88197(6) -0.02739(12) 0.63324(7) 0.0333(3) Uani d . 1 1
H H7 0.9232 -0.0262 0.6731 0.040 Uiso calc R 1 1
C C8 0.85040(7) -0.14626(12) 0.63696(7) 0.0337(3) Uani d . 1 1
C C9 0.83905(7) -0.23119(13) 0.57169(8) 0.0383(3) Uani d . 1 1
H H9 0.8051 -0.2843 0.5699 0.046 Uiso calc R 1 1
C C10 0.89189(7) -0.30987(14) 0.57303(8) 0.0399(4) Uani d . 1 1
C C11 0.95412(8) -0.27872(16) 0.60526(10) 0.0514(4) Uani d . 1 1
H H11 0.9652 -0.2047 0.6274 0.062 Uiso calc R 1 1
C C12 0.99985(9) -0.35599(18) 0.60498(10) 0.0592(5) Uani d . 1 1
H H12 1.0415 -0.3343 0.6271 0.071 Uiso calc R 1 1
C C13 0.98385(11) -0.46543(19) 0.57194(10) 0.0629(5) Uani d . 1 1
H H13 1.0147 -0.5178 0.5718 0.075 Uiso calc R 1 1
C C14 0.92229(11) -0.49735(17) 0.53910(11) 0.0660(6) Uani d . 1 1
H H14 0.9115 -0.5711 0.5165 0.079 Uiso calc R 1 1
C C15 0.87660(9) -0.42018(15) 0.53967(9) 0.0505(4) Uani d . 1 1
H H15 0.8350 -0.4423 0.5174 0.061 Uiso calc R 1 1
C C16 0.78884(7) -0.11043(13) 0.64328(8) 0.0364(3) Uani d . 1 1
H H16 0.7581 -0.0947 0.5938 0.044 Uiso calc R 1 1
C C17 0.75963(8) -0.19292(15) 0.68128(10) 0.0490(4) Uani d . 1 1
H H17A 0.7892 -0.2104 0.7304 0.059 Uiso calc R 1 1
H H17B 0.7481 -0.2671 0.6544 0.059 Uiso calc R 1 1
C C18 0.70199(9) -0.13326(17) 0.68491(11) 0.0585(5) Uani d . 1 1
H H18A 0.6715 -0.1204 0.6357 0.070 Uiso calc R 1 1
H H18B 0.6836 -0.1846 0.7105 0.070 Uiso calc R 1 1
C C19 0.71962(9) -0.01512(18) 0.72468(12) 0.0624(5) Uani d . 1 1
H H19A 0.6825 0.0240 0.7248 0.075 Uiso calc R 1 1
H H19B 0.7474 -0.0288 0.7752 0.075 Uiso calc R 1 1
C C20 0.75132(8) 0.06411(15) 0.68767(11) 0.0535(4) Uani d . 1 1
H H20A 0.7221 0.0850 0.6390 0.064 Uiso calc R 1 1
H H20B 0.7650 0.1369 0.7156 0.064 Uiso calc R 1 1
C C21 0.84106(6) 0.07028(12) 0.64953(7) 0.0335(3) Uani d . 1 1
C C22 0.87723(7) 0.17155(12) 0.69677(8) 0.0339(3) Uani d . 1 1
C C23 0.92160(7) 0.17261(14) 0.76717(8) 0.0420(4) Uani d . 1 1
H H23 0.9341 0.1023 0.7935 0.050 Uiso calc R 1 1
C C24 0.94731(8) 0.28065(15) 0.79802(9) 0.0476(4) Uani d . 1 1
H H24 0.9772 0.2829 0.8456 0.057 Uiso calc R 1 1
C C25 0.92886(8) 0.38464(15) 0.75866(9) 0.0460(4) Uani d . 1 1
H H25 0.9469 0.4561 0.7801 0.055 Uiso calc R 1 1
C C26 0.88421(7) 0.38502(14) 0.68819(9) 0.0422(4) Uani d . 1 1
H H26 0.8716 0.4554 0.6619 0.051 Uiso calc R 1 1
C C27 0.85910(7) 0.27729(13) 0.65836(8) 0.0359(3) Uani d . 1 1
C C28 0.79893(7) 0.13765(13) 0.57914(8) 0.0372(3) Uani d . 1 1
N N1 0.88825(6) -0.21232(12) 0.70783(7) 0.0411(3) Uani d . 1 1
N N2 0.80488(6) 0.00268(11) 0.68254(7) 0.0375(3) Uani d . 1 1
N N3 0.81272(6) 0.25411(11) 0.58899(7) 0.0435(3) Uani d . 1 1
H H3A 0.7953 0.3079 0.5567 0.052 Uiso calc R 1 1
O O1 0.81579(5) -0.16138(10) 0.50491(5) 0.0439(3) Uani d . 1 1
O O2 0.92442(6) -0.15660(11) 0.75982(6) 0.0606(4) Uani d . 1 1
O O3 0.87676(6) -0.31771(10) 0.70992(6) 0.0546(3) Uani d . 1 1
O O4 0.75833(5) 0.09239(9) 0.52555(6) 0.0476(3) Uani d . 1 1

loop_
_atom_site_aniso_label
_atom_site_aniso_U_11
_atom_site_aniso_U_22
_atom_site_aniso_U_33
_atom_site_aniso_U_12
_atom_site_aniso_U_13
_atom_site_aniso_U_23
C1 0.0445(9) 0.0376(9) 0.0414(8) -0.0021(7) 0.0124(7) 0.0040(7)
C2 0.0756(13) 0.0620(12) 0.0431(9) -0.0079(10) 0.0209(9) -0.0001(9)
C3 0.1009(17) 0.0740(14) 0.0602(12) -0.0132(13) 0.0456(12) 0.0058(11)
C4 0.0894(15) 0.0648(14) 0.0804(14) -0.0232(12) 0.0516(13) 0.0011(11)
C5 0.0565(11) 0.0469(10) 0.0600(10) -0.0152(8) 0.0272(9) -0.0037(8)
C6 0.0386(8) 0.0327(8) 0.0425(8) -0.0006(6) 0.0141(7) 0.0027(6)
C7 0.0309(7) 0.0269(7) 0.0351(7) -0.0028(6) 0.0050(6) 0.0011(6)
C8 0.0346(7) 0.0267(7) 0.0340(7) -0.0007(6) 0.0067(6) 0.0034(6)
C9 0.0416(8) 0.0291(7) 0.0381(8) -0.0055(6) 0.0085(7) 0.0004(6)
C10 0.0484(9) 0.0334(8) 0.0350(7) -0.0005(7) 0.0130(7) -0.0001(6)
C11 0.0492(10) 0.0438(10) 0.0557(10) 0.0023(8) 0.0142(8) -0.0056(8)
C12 0.0548(11) 0.0661(13) 0.0552(10) 0.0120(10) 0.0195(9) 0.0024(9)
C13 0.0809(14) 0.0625(13) 0.0500(10) 0.0290(11) 0.0305(10) 0.0065(9)
C14 0.1004(17) 0.0413(10) 0.0585(11) 0.0087(11) 0.0328(12) -0.0093(9)
C15 0.0646(11) 0.0389(9) 0.0447(9) -0.0042(8) 0.0175(8) -0.0054(7)
C16 0.0354(8) 0.0300(8) 0.0397(8) -0.0029(6) 0.0101(6) 0.0021(6)
C17 0.0516(10) 0.0371(9) 0.0606(10) -0.0074(8) 0.0241(9) 0.0033(8)
C18 0.0541(11) 0.0533(11) 0.0776(13) -0.0084(9) 0.0360(10) 0.0040(10)
C19 0.0634(12) 0.0560(12) 0.0832(13) -0.0019(10) 0.0452(11) -0.0041(10)
C20 0.0532(10) 0.0387(10) 0.0753(12) 0.0009(8) 0.0319(9) -0.0037(8)
C21 0.0341(7) 0.0262(7) 0.0345(7) -0.0002(6) 0.0068(6) 0.0029(6)
C22 0.0345(7) 0.0273(7) 0.0379(7) -0.0009(6) 0.0117(6) -0.0001(6)
C23 0.0423(9) 0.0351(8) 0.0399(8) 0.0034(7) 0.0063(7) 0.0011(6)
C24 0.0427(9) 0.0447(10) 0.0441(9) 0.0005(8) 0.0041(7) -0.0085(7)
C25 0.0460(9) 0.0358(9) 0.0540(9) -0.0071(7) 0.0167(8) -0.0114(7)
C26 0.0504(9) 0.0266(8) 0.0491(9) -0.0019(7) 0.0186(8) 0.0004(6)
C27 0.0371(8) 0.0299(8) 0.0377(7) -0.0014(6) 0.0110(6) 0.0011(6)
C28 0.0361(8) 0.0306(8) 0.0394(8) 0.0009(6) 0.0085(6) 0.0033(6)
N1 0.0458(7) 0.0324(7) 0.0415(7) 0.0043(6) 0.0126(6) 0.0043(5)
N2 0.0387(7) 0.0285(6) 0.0452(7) -0.0016(5) 0.0159(6) 0.0010(5)
N3 0.0499(8) 0.0264(7) 0.0408(7) 0.0003(6) 0.0026(6) 0.0066(5)
O1 0.0446(6) 0.0399(6) 0.0360(5) -0.0074(5) 0.0030(5) 0.0022(4)
O2 0.0669(8) 0.0510(7) 0.0413(6) -0.0021(6) -0.0040(6) 0.0037(6)
O3 0.0733(8) 0.0299(6) 0.0580(7) 0.0041(6) 0.0225(6) 0.0117(5)
O4 0.0451(6) 0.0350(6) 0.0431(6) -0.0030(5) -0.0045(5) 0.0032(5)

loop_
_atom_type_symbol
_atom_type_description
_atom_type_scat_dispersion_real
_atom_type_scat_dispersion_imag
_atom_type_scat_source
C C 0.0033 0.0016 'International Tables Vol C Tables 4.2.6.8 and 6.1.1.4'
H H 0.0000 0.0000 'International Tables Vol C Tables 4.2.6.8 and 6.1.1.4'
N N 0.0061 0.0033 'International Tables Vol C Tables 4.2.6.8 and 6.1.1.4'
O O 0.0106 0.0060 'International Tables Vol C Tables 4.2.6.8 and 6.1.1.4'

loop_
_geom_angle_atom_site_label_1
_geom_angle_atom_site_label_2
_geom_angle_atom_site_label_3
_geom_angle
O1 C1 C6 120.19(14)
O1 C1 C2 118.86(15)
C6 C1 C2 120.91(16)
C3 C2 C1 119.64(18)
C3 C2 H2 120.2
C1 C2 H2 120.2
C2 C3 C4 120.33(18)
C2 C3 H3 119.8
C4 C3 H3 119.8
C3 C4 C5 119.73(18)
C3 C4 H4 120.1
C5 C4 H4 120.1
C4 C5 C6 120.89(17)
C4 C5 H5 119.6
C6 C5 H5 119.6
C1 C6 C5 118.47(15)
C1 C6 C7 120.39(13)
C5 C6 C7 121.06(14)
C6 C7 C8 113.75(12)
C6 C7 C21 113.41(11)
C8 C7 C21 105.04(11)
C6 C7 H7 108.1
C8 C7 H7 108.1
C21 C7 H7 108.1
N1 C8 C16 106.20(11)
N1 C8 C7 110.35(11)
C16 C8 C7 104.66(11)
N1 C8 C9 108.50(11)
C16 C8 C9 111.39(12)
C7 C8 C9 115.35(12)
O1 C9 C10 110.48(12)
O1 C9 C8 108.02(11)
C10 C9 C8 118.21(12)
O1 C9 H9 106.5
C10 C9 H9 106.5
C8 C9 H9 106.5
C11 C10 C15 118.49(16)
C11 C10 C9 124.19(14)
C15 C10 C9 117.32(15)
C12 C11 C10 120.83(17)
C12 C11 H11 119.6
C10 C11 H11 119.6
C13 C12 C11 119.90(19)
C13 C12 H12 120.0
C11 C12 H12 120.0
C14 C13 C12 120.03(18)
C14 C13 H13 120.0
C12 C13 H13 120.0
C13 C14 C15 120.03(18)
C13 C14 H14 120.0
C15 C14 H14 120.0
C14 C15 C10 120.72(18)
C14 C15 H15 119.6
C10 C15 H15 119.6
N2 C16 C17 110.04(13)
N2 C16 C8 102.43(11)
C17 C16 C8 119.42(13)
N2 C16 H16 108.1
C17 C16 H16 108.1
C8 C16 H16 108.1
C16 C17 C18 109.01(14)
C16 C17 H17A 109.9
C18 C17 H17A 109.9
C16 C17 H17B 109.9
C18 C17 H17B 109.9
H17A C17 H17B 108.3
C19 C18 C17 109.99(15)
C19 C18 H18A 109.7
C17 C18 H18A 109.7
C19 C18 H18B 109.7
C17 C18 H18B 109.7
H18A C18 H18B 108.2
C20 C19 C18 110.49(15)
C20 C19 H19A 109.6
C18 C19 H19A 109.6
C20 C19 H19B 109.6
C18 C19 H19B 109.6
H19A C19 H19B 108.1
N2 C20 C19 110.06(14)
N2 C20 H20A 109.6
C19 C20 H20A 109.6
N2 C20 H20B 109.6
C19 C20 H20B 109.6
H20A C20 H20B 108.2
N2 C21 C22 113.40(12)
N2 C21 C28 112.27(11)
C22 C21 C28 101.25(11)
N2 C21 C7 103.15(11)
C22 C21 C7 114.73(11)
C28 C21 C7 112.45(11)
C23 C22 C27 119.84(13)
C23 C22 C21 130.92(13)
C27 C22 C21 109.24(12)
C22 C23 C24 118.71(14)
C22 C23 H23 120.6
C24 C23 H23 120.6
C25 C24 C23 120.47(14)
C25 C24 H24 119.8
C23 C24 H24 119.8
C24 C25 C26 121.47(15)
C24 C25 H25 119.3
C26 C25 H25 119.3
C27 C26 C25 117.41(14)
C27 C26 H26 121.3
C25 C26 H26 121.3
C26 C27 C22 122.11(14)
C26 C27 N3 128.46(14)
C22 C27 N3 109.43(12)
O4 C28 N3 126.24(14)
O4 C28 C21 125.52(13)
N3 C28 C21 108.16(12)
O3 N1 O2 124.03(13)
O3 N1 C8 116.53(12)
O2 N1 C8 119.25(12)
C16 N2 C21 106.81(11)
C16 N2 C20 113.42(12)
C21 N2 C20 116.01(12)
C28 N3 C27 111.91(12)
C28 N3 H3A 124.0
C27 N3 H3A 124.0
C1 O1 C9 114.45(11)

loop_
_geom_bond_atom_site_label_1
_geom_bond_atom_site_label_2
_geom_bond_distance
C1 O1 1.3790(19)
C1 C6 1.384(2)
C1 C2 1.384(2)
C2 C3 1.372(3)
C2 H2 0.9300
C3 C4 1.378(3)
C3 H3 0.9300
C4 C5 1.379(3)
C4 H4 0.9300
C5 C6 1.385(2)
C5 H5 0.9300
C6 C7 1.505(2)
C7 C8 1.5417(19)
C7 C21 1.567(2)
C7 H7 0.9800
C8 N1 1.5301(18)
C8 C16 1.540(2)
C8 C9 1.544(2)
C9 O1 1.4499(17)
C9 C10 1.508(2)
C9 H9 0.9800
C10 C11 1.385(2)
C10 C15 1.386(2)
C11 C12 1.377(2)
C11 H11 0.9300
C12 C13 1.376(3)
C12 H12 0.9300
C13 C14 1.375(3)
C13 H13 0.9300
C14 C15 1.377(3)
C14 H14 0.9300
C15 H15 0.9300
C16 N2 1.4623(18)
C16 C17 1.511(2)
C16 H16 0.9800
C17 C18 1.527(2)
C17 H17A 0.9700
C17 H17B 0.9700
C18 C19 1.518(3)
C18 H18A 0.9700
C18 H18B 0.9700
C19 C20 1.514(3)
C19 H19A 0.9700
C19 H19B 0.9700
C20 N2 1.464(2)
C20 H20A 0.9700
C20 H20B 0.9700
C21 N2 1.4624(18)
C21 C22 1.5080(19)
C21 C28 1.5563(19)
C22 C23 1.377(2)
C22 C27 1.387(2)
C23 C24 1.388(2)
C23 H23 0.9300
C24 C25 1.379(2)
C24 H24 0.9300
C25 C26 1.381(2)
C25 H25 0.9300
C26 C27 1.376(2)
C26 H26 0.9300
C27 N3 1.4050(19)
C28 O4 1.2264(17)
C28 N3 1.3454(19)
N1 O3 1.2199(17)
N1 O2 1.2216(17)
N3 H3A 0.8600

loop_
_geom_hbond_atom_site_label_D
_geom_hbond_atom_site_label_H
_geom_hbond_atom_site_label_A
_geom_hbond_site_symmetry_A
_geom_hbond_distance_DH
_geom_hbond_distance_HA
_geom_hbond_distance_DA
_geom_hbond_angle_DHA
C16 H16 O4 . 0.98 2.50 3.1394(18) 123
N3 H3A O4 7_656 0.86 1.97 2.8218(17) 168

loop_
_geom_torsion_atom_site_label_1
_geom_torsion_atom_site_label_2
_geom_torsion_atom_site_label_3
_geom_torsion_atom_site_label_4
_geom_torsion
O1 C1 C2 C3 177.03(18)
C6 C1 C2 C3 -0.9(3)
C1 C2 C3 C4 2.0(3)
C2 C3 C4 C5 -1.3(4)
C3 C4 C5 C6 -0.5(3)
O1 C1 C6 C5 -178.74(14)
C2 C1 C6 C5 -0.9(3)
O1 C1 C6 C7 -2.0(2)
C2 C1 C6 C7 175.85(16)
C4 C5 C6 C1 1.5(3)
C4 C5 C6 C7 -175.15(18)
C1 C6 C7 C8 17.7(2)
C5 C6 C7 C8 -165.71(14)
C1 C6 C7 C21 -102.30(16)
C5 C6 C7 C21 74.33(18)
C6 C7 C8 N1 129.79(13)
C21 C7 C8 N1 -105.62(12)
C6 C7 C8 C16 -116.34(13)
C21 C7 C8 C16 8.25(13)
C6 C7 C8 C9 6.41(17)
C21 C7 C8 C9 131.00(12)
N1 C8 C9 O1 -167.40(11)
C16 C8 C9 O1 76.04(14)
C7 C8 C9 O1 -43.05(16)
N1 C8 C9 C10 -41.10(17)
C16 C8 C9 C10 -157.65(13)
C7 C8 C9 C10 83.25(16)
O1 C9 C10 C11 93.16(18)
C8 C9 C10 C11 -31.9(2)
O1 C9 C10 C15 -86.82(16)
C8 C9 C10 C15 148.08(14)
C15 C10 C11 C12 -0.8(3)
C9 C10 C11 C12 179.26(16)
C10 C11 C12 C13 0.4(3)
C11 C12 C13 C14 0.2(3)
C12 C13 C14 C15 -0.4(3)
C13 C14 C15 C10 0.1(3)
C11 C10 C15 C14 0.5(2)
C9 C10 C15 C14 -179.52(16)
N1 C8 C16 N2 86.17(12)
C7 C8 C16 N2 -30.59(13)
C9 C8 C16 N2 -155.88(11)
N1 C8 C16 C17 -35.65(17)
C7 C8 C16 C17 -152.41(13)
C9 C8 C16 C17 82.30(16)
N2 C16 C17 C18 58.08(17)
C8 C16 C17 C18 176.04(14)
C16 C17 C18 C19 -57.7(2)
C17 C18 C19 C20 56.6(2)
C18 C19 C20 N2 -55.2(2)
C6 C7 C21 N2 141.84(12)
C8 C7 C21 N2 17.04(13)
C6 C7 C21 C22 -94.34(14)
C8 C7 C21 C22 140.86(12)
C6 C7 C21 C28 20.67(16)
C8 C7 C21 C28 -104.13(13)
N2 C21 C22 C23 57.8(2)
C28 C21 C22 C23 178.28(16)
C7 C21 C22 C23 -60.4(2)
N2 C21 C22 C27 -121.55(13)
C28 C21 C22 C27 -1.08(15)
C7 C21 C22 C27 120.27(13)
C27 C22 C23 C24 -0.1(2)
C21 C22 C23 C24 -179.42(15)
C22 C23 C24 C25 -0.3(3)
C23 C24 C25 C26 0.6(3)
C24 C25 C26 C27 -0.5(2)
C25 C26 C27 C22 0.1(2)
C25 C26 C27 N3 178.80(15)
C23 C22 C27 C26 0.2(2)
C21 C22 C27 C26 179.63(14)
C23 C22 C27 N3 -178.70(14)
C21 C22 C27 N3 0.74(17)
N2 C21 C28 O4 -54.7(2)
C22 C21 C28 O4 -175.92(15)
C7 C21 C28 O4 61.14(19)
N2 C21 C28 N3 122.35(14)
C22 C21 C28 N3 1.08(16)
C7 C21 C28 N3 -121.86(14)
C16 C8 N1 O3 83.56(15)
C7 C8 N1 O3 -163.55(13)
C9 C8 N1 O3 -36.28(17)
C16 C8 N1 O2 -91.57(15)
C7 C8 N1 O2 21.31(19)
C9 C8 N1 O2 148.59(14)
C17 C16 N2 C21 171.62(12)
C8 C16 N2 C21 43.60(13)
C17 C16 N2 C20 -59.32(17)
C8 C16 N2 C20 172.66(12)
C22 C21 N2 C16 -162.76(11)
C28 C21 N2 C16 83.23(14)
C7 C21 N2 C16 -38.06(13)
C22 C21 N2 C20 69.69(16)
C28 C21 N2 C20 -44.32(17)
C7 C21 N2 C20 -165.61(12)
C19 C20 N2 C16 57.37(19)
C19 C20 N2 C21 -178.43(14)
O4 C28 N3 C27 176.25(15)
C21 C28 N3 C27 -0.72(18)
C26 C27 N3 C28 -178.79(16)
C22 C27 N3 C28 0.01(18)
C6 C1 O1 C9 -40.2(2)
C2 C1 O1 C9 141.90(16)
C10 C9 O1 C1 -69.57(16)
C8 C9 O1 C1 61.14(16)
